data_4036455
loop_
_publ_author_name
'Hooper, Joel F.'
'James, Natalie C.'
'Bozkurt, Esra'
'Aviyente, Viktorya'
'White, Jonathan M.'
'Holland, Mareike C.'
'Gilmour, Ryan'
'Holmes, Andrew B.'
'Houk, K. N.'

_publ_section_title
;
 Medium-Ring Effects on the Endo/Exo Selectivity of the Organocatalytic
 Intramolecular Diels-Alder Reaction.
;
_journal_issue 24
_journal_name_full 'The Journal of organic chemistry'
_journal_page_first 12058
_journal_page_last 12075
_journal_paper_doi 10.1021/acs.joc.5b02037
_journal_volume 80
_journal_year 2015
_chemical_formula_sum 'C22 H24 N2 O7'
_chemical_formula_weight 428.43
_space_group_crystal_system orthorhombic
_space_group_IT_number 19
_space_group_name_Hall 'P 2ac 2ab'
_space_group_name_H-M_alt 'P 21 21 21'
_atom_sites_solution_hydrogens geom
_audit_creation_method SHELXL-2014/7
_cell_angle_alpha 90
_cell_angle_beta 90
_cell_angle_gamma 90
_cell_formula_units_Z 4
_cell_length_a 5.8916(2)
_cell_length_b 9.3511(3)
_cell_length_c 37.0887(11)
_cell_measurement_reflns_used 1878
_cell_measurement_temperature 130.0(1)
_cell_measurement_theta_max 73.1867
_cell_measurement_theta_min 4.7204
_cell_volume 2043.33(11)
_computing_cell_refinement
;
CrysAlis RED, Oxford Diffraction Ltd.,
Version 1.171.32.15 (release 10-01-2008 CrysAlis171 .NET)
(compiled Jan 10 2008,16:37:18)
;
_computing_data_collection
;
CrysAlis CCD, Oxford Diffraction Ltd.,
Version 1.171.32.15 (release 10-01-2008 CrysAlis171 .NET)
(compiled Jan 10 2008,16:37:18)
;
_computing_data_reduction
;
CrysAlis RED, Oxford Diffraction Ltd.,
Version 1.171.32.15 (release 10-01-2008 CrysAlis171 .NET)
(compiled Jan 10 2008,16:37:18)
;
_computing_structure_refinement 'SHELXL-2014/7 (Sheldrick, 2014)'
_diffrn_ambient_temperature 130.0(1)
_diffrn_measured_fraction_theta_full 0.986
_diffrn_measured_fraction_theta_max 0.986
_diffrn_measurement_device_type 'Xcalibur CCD diffractometer'
_diffrn_radiation_monochromator graphite
_diffrn_radiation_source 'Enhance (Cu) X-ray Source'
_diffrn_radiation_type 'Cu K\a'
_diffrn_radiation_wavelength 1.5418
_diffrn_reflns_av_R_equivalents 0.0432
_diffrn_reflns_av_unetI/netI 0.0772
_diffrn_reflns_Laue_measured_fraction_full 0.986
_diffrn_reflns_Laue_measured_fraction_max 0.986
_diffrn_reflns_limit_h_max 7
_diffrn_reflns_limit_h_min -4
_diffrn_reflns_limit_k_max 11
_diffrn_reflns_limit_k_min -10
_diffrn_reflns_limit_l_max 44
_diffrn_reflns_limit_l_min -43
_diffrn_reflns_number 6027
_diffrn_reflns_point_group_measured_fraction_full 0.889
_diffrn_reflns_point_group_measured_fraction_max 0.889
_diffrn_reflns_theta_full 67.478
_diffrn_reflns_theta_max 67.478
_diffrn_reflns_theta_min 4.769
_exptl_absorpt_coefficient_mu 0.875
_exptl_absorpt_correction_T_max 1.00000
_exptl_absorpt_correction_T_min 0.79217
_exptl_absorpt_correction_type multi-scan
_exptl_absorpt_process_details
;
CrysAlis RED, Oxford Diffraction Ltd.,
Version 1.171.32.15 (release 10-01-2008 CrysAlis171 .NET)
(compiled Jan 10 2008,16:37:18)
Empirical absorption correction using spherical harmonics,
 implemented in SCALE3 ABSPACK scaling algorithm.
;
_exptl_crystal_colour colourless
_exptl_crystal_density_diffrn 1.393
_exptl_crystal_description needle
_exptl_crystal_F_000 904
_exptl_crystal_size_max 0.60
_exptl_crystal_size_mid 0.07
_exptl_crystal_size_min 0.05
_refine_diff_density_max 0.260
_refine_diff_density_min -0.268
_refine_diff_density_rms 0.050
_refine_ls_abs_structure_details
;
 Flack x determined using 614 quotients [(I+)-(I-)]/[(I+)+(I-)]
 (Parsons, Flack and Wagner, Acta Cryst. B69 (2013) 249-259).
;
_refine_ls_abs_structure_Flack -0.3(3)
_refine_ls_extinction_method none
_refine_ls_goodness_of_fit_ref 1.042
_refine_ls_hydrogen_treatment constr
_refine_ls_matrix_type full
_refine_ls_number_parameters 281
_refine_ls_number_reflns 3267
_refine_ls_number_restraints 0
_refine_ls_restrained_S_all 1.042
_refine_ls_R_factor_all 0.0809
_refine_ls_R_factor_gt 0.0576
_refine_ls_shift/su_max 0.000
_refine_ls_shift/su_mean 0.000
_refine_ls_structure_factor_coef Fsqd
_refine_ls_weighting_details 'w=1/[\s^2^(Fo^2^)+(0.0563P)^2^] where P=(Fo^2^+2Fc^2^)/3'
_refine_ls_weighting_scheme calc
_refine_ls_wR_factor_gt 0.1248
_refine_ls_wR_factor_ref 0.1320
_reflns_Friedel_coverage 0.525
_reflns_Friedel_fraction_full 0.748
_reflns_Friedel_fraction_max 0.748
_reflns_number_gt 2360
_reflns_number_total 3267
_reflns_threshold_expression 'I > 2\s(I)'
_cod_data_source_file jo5b02037_si_004.cif
_cod_data_source_block shelx
_cod_database_code 4036455
_shelx_shelxl_version_number 2014/7
_shelx_space_group_comment
;
The symmetry employed for this shelxl refinement is uniquely defined
by the following loop, which should always be used as a source of
symmetry information in preference to the above space-group names.
They are only intended as comments.
;

loop_
_space_group_symop_operation_xyz
'x, y, z'
'-x+1/2, -y, z+1/2'
'x+1/2, -y+1/2, -z'
'-x, y+1/2, -z+1/2'

loop_
_atom_site_label
_atom_site_type_symbol
_atom_site_fract_x
_atom_site_fract_y
_atom_site_fract_z
_atom_site_U_iso_or_equiv
_atom_site_adp_type
_atom_site_occupancy
_atom_site_site_symmetry_order
_atom_site_calc_flag
_atom_site_refinement_flags_posn
_atom_site_refinement_flags_adp
C1 C 0.9754(9) 1.1515(6) 0.71002(13) 0.0371(14) Uani 1 1 d . .
H1 H 0.9494 1.1283 0.7355 0.044 Uiso 1 1 calc R U
C2 C 1.1142(11) 1.2888(6) 0.70786(15) 0.0475(16) Uani 1 1 d . .
H2A H 1.0147 1.3687 0.7132 0.057 Uiso 1 1 calc R U
H2B H 1.2293 1.2858 0.7265 0.057 Uiso 1 1 calc R U
C3 C 1.2288(11) 1.3177(6) 0.67275(16) 0.0456(15) Uani 1 1 d . .
H3 H 1.3848 1.3325 0.6736 0.055 Uiso 1 1 calc R U
C4 C 1.1323(11) 1.3246(6) 0.64041(17) 0.0470(16) Uani 1 1 d . .
H4 H 1.2305 1.3431 0.6213 0.056 Uiso 1 1 calc R U
C5 C 0.8886(11) 1.3069(6) 0.63039(16) 0.0462(16) Uani 1 1 d . .
H5A H 0.8621 1.3555 0.6077 0.055 Uiso 1 1 calc R U
H5B H 0.7959 1.3533 0.6485 0.055 Uiso 1 1 calc R U
C6 C 0.8102(10) 1.1499(5) 0.62666(13) 0.0368(14) Uani 1 1 d . .
H6A H 0.9333 1.0947 0.6163 0.044 Uiso 1 1 calc R U
H6B H 0.6839 1.1465 0.6099 0.044 Uiso 1 1 calc R U
C7 C 0.7361(10) 1.0777(5) 0.66242(13) 0.0335(13) Uani 1 1 d . .
H15 H 0.5765 1.0495 0.6603 0.040 Uiso 1 1 calc R U
C8 C 0.8722(9) 0.9487(5) 0.67503(12) 0.0300(12) Uani 1 1 d . .
H8 H 0.7876 0.9042 0.6948 0.036 Uiso 1 1 calc R U
C9 C 1.0791(9) 1.0208(5) 0.69129(13) 0.0299(12) Uani 1 1 d . .
H9 H 1.1710 1.0565 0.6712 0.036 Uiso 1 1 calc R U
C10 C 1.2249(10) 0.9159(6) 0.71202(12) 0.0344(13) Uani 1 1 d . .
C11 C 1.2224(10) 0.7808(6) 0.70146(13) 0.0390(14) Uani 1 1 d . .
H11 H 1.3197 0.7185 0.7134 0.047 Uiso 1 1 calc R U
C12 C 1.0775(10) 0.7175(6) 0.67188(14) 0.0406(15) Uani 1 1 d . .
H12A H 0.9693 0.6518 0.6826 0.049 Uiso 1 1 calc R U
H12B H 1.1740 0.6629 0.6558 0.049 Uiso 1 1 calc R U
C13 C 0.9473(9) 0.8293(5) 0.64972(12) 0.0313(12) Uani 1 1 d . .
H13 H 1.0520 0.8702 0.6320 0.038 Uiso 1 1 calc R U
C14 C 1.3718(11) 0.9715(7) 0.74177(14) 0.0499(16) Uani 1 1 d . .
H14A H 1.4457 0.8929 0.7536 0.075 Uiso 1 1 calc R U
H14B H 1.2800 1.0224 0.7589 0.075 Uiso 1 1 calc R U
H14C H 1.4841 1.0349 0.7319 0.075 Uiso 1 1 calc R U
C15 C 0.7487(10) 0.7657(6) 0.62968(13) 0.0365(13) Uani 1 1 d . .
H15A H 0.6554 0.7098 0.6460 0.044 Uiso 1 1 calc R U
H15B H 0.6559 0.8410 0.6194 0.044 Uiso 1 1 calc R U
C16 C 0.7153(9) 0.6676(5) 0.57096(13) 0.0279(11) Uani 1 1 d . .
C17 C 0.8454(9) 0.5966(5) 0.54058(12) 0.0273(12) Uani 1 1 d . .
C18 C 1.0488(9) 0.5267(5) 0.54506(12) 0.0286(12) Uani 1 1 d . .
H18 H 1.1176 0.5218 0.5676 0.034 Uiso 1 1 calc R U
C19 C 1.1490(9) 0.4637(5) 0.51520(13) 0.0293(12) Uani 1 1 d . .
C20 C 1.0529(9) 0.4690(5) 0.48108(13) 0.0283(12) Uani 1 1 d . .
H20 H 1.1223 0.4267 0.4612 0.034 Uiso 1 1 calc R U
C21 C 0.8511(9) 0.5397(5) 0.47819(12) 0.0271(12) Uani 1 1 d . .
C22 C 0.7435(9) 0.6048(5) 0.50676(11) 0.0274(12) Uani 1 1 d . .
H22 H 0.6067 0.6528 0.5036 0.033 Uiso 1 1 calc R U
N1 N 1.3581(8) 0.3796(4) 0.51978(12) 0.0351(11) Uani 1 1 d . .
N2 N 0.7338(9) 0.5419(4) 0.44266(10) 0.0322(11) Uani 1 1 d . .
O1 O 0.7581(6) 1.1730(4) 0.69262(8) 0.0372(9) Uani 1 1 d . .
O2 O 0.8408(6) 0.6738(4) 0.60089(8) 0.0346(9) Uani 1 1 d . .
O3 O 0.5281(7) 0.7125(4) 0.56763(9) 0.0388(10) Uani 1 1 d . .
O4 O 1.4267(7) 0.3576(4) 0.55064(10) 0.0473(11) Uani 1 1 d . .
O5 O 1.4527(6) 0.3360(4) 0.49246(9) 0.0389(9) Uani 1 1 d . .
O6 O 0.8332(7) 0.4861(4) 0.41717(9) 0.0448(11) Uani 1 1 d . .
O7 O 0.5457(7) 0.5955(4) 0.44134(9) 0.0392(10) Uani 1 1 d . .

loop_
_atom_site_aniso_label
_atom_site_aniso_U_11
_atom_site_aniso_U_22
_atom_site_aniso_U_33
_atom_site_aniso_U_23
_atom_site_aniso_U_13
_atom_site_aniso_U_12
C1 0.032(3) 0.049(3) 0.031(3) -0.009(3) 0.005(2) 0.001(3)
C2 0.037(4) 0.050(4) 0.056(3) -0.020(3) 0.003(3) -0.003(3)
C3 0.037(4) 0.032(3) 0.068(4) -0.004(3) 0.004(3) -0.001(3)
C4 0.048(4) 0.032(3) 0.061(4) 0.006(3) 0.013(3) 0.001(3)
C5 0.046(4) 0.038(3) 0.055(3) 0.014(3) 0.007(3) 0.006(3)
C6 0.033(3) 0.038(3) 0.039(3) 0.002(3) -0.003(3) 0.006(3)
C7 0.028(3) 0.033(3) 0.039(3) -0.004(2) 0.000(3) -0.003(3)
C8 0.033(3) 0.032(3) 0.025(2) 0.001(2) 0.006(2) -0.004(3)
C9 0.027(3) 0.035(3) 0.028(2) 0.000(2) 0.005(2) -0.003(3)
C10 0.031(3) 0.048(3) 0.024(2) 0.009(2) 0.003(2) 0.002(3)
C11 0.037(4) 0.048(3) 0.033(3) 0.011(3) -0.001(3) 0.002(3)
C12 0.048(4) 0.033(3) 0.041(3) 0.004(3) 0.007(3) 0.003(3)
C13 0.034(3) 0.030(3) 0.030(2) -0.004(2) 0.003(2) 0.000(3)
C14 0.042(4) 0.072(4) 0.036(3) 0.003(3) -0.003(3) -0.002(4)
C15 0.042(4) 0.033(3) 0.034(3) -0.007(2) 0.005(3) 0.004(3)
C16 0.025(3) 0.024(3) 0.034(3) 0.002(2) -0.001(2) -0.001(3)
C17 0.031(3) 0.021(3) 0.030(2) 0.001(2) -0.001(2) -0.005(3)
C18 0.032(3) 0.024(3) 0.029(2) 0.004(2) -0.002(2) -0.001(3)
C19 0.028(3) 0.022(2) 0.038(3) 0.000(2) -0.002(2) -0.005(3)
C20 0.027(3) 0.023(2) 0.035(3) -0.002(2) 0.004(2) -0.001(3)
C21 0.030(3) 0.023(2) 0.028(2) -0.001(2) -0.001(2) -0.007(3)
C22 0.027(3) 0.022(2) 0.033(2) 0.001(2) -0.003(3) 0.002(3)
N1 0.036(3) 0.027(2) 0.043(3) 0.001(2) 0.000(2) 0.000(2)
N2 0.039(3) 0.026(2) 0.032(2) -0.0004(19) -0.003(2) -0.002(3)
O1 0.032(2) 0.041(2) 0.0387(19) -0.0126(17) 0.0048(19) 0.001(2)
O2 0.041(2) 0.034(2) 0.0288(17) -0.0040(16) -0.0036(17) 0.005(2)
O3 0.033(2) 0.046(2) 0.0369(19) -0.0051(17) -0.0003(18) 0.008(2)
O4 0.045(3) 0.052(3) 0.044(2) 0.0045(19) -0.009(2) 0.008(2)
O5 0.038(2) 0.032(2) 0.047(2) -0.0016(18) 0.0080(19) 0.004(2)
O6 0.056(3) 0.049(2) 0.0292(19) -0.0119(18) 0.0012(18) 0.007(2)
O7 0.036(2) 0.043(2) 0.038(2) -0.0038(18) -0.0069(19) 0.011(2)

loop_
_atom_type_symbol
_atom_type_description
_atom_type_scat_dispersion_real
_atom_type_scat_dispersion_imag
_atom_type_scat_source
C C 0.0181 0.0091 'International Tables Vol C Tables 4.2.6.8 and 6.1.1.4'
H H 0.0000 0.0000 'International Tables Vol C Tables 4.2.6.8 and 6.1.1.4'
N N 0.0311 0.0180 'International Tables Vol C Tables 4.2.6.8 and 6.1.1.4'
O O 0.0492 0.0322 'International Tables Vol C Tables 4.2.6.8 and 6.1.1.4'

loop_
_geom_angle_atom_site_label_1
_geom_angle_atom_site_label_2
_geom_angle_atom_site_label_3
_geom_angle
O1 C1 C2 109.5(5)
O1 C1 C9 105.1(4)
C2 C1 C9 115.7(4)
O1 C1 H1 108.8
C2 C1 H1 108.8
C9 C1 H1 108.8
C3 C2 C1 116.2(5)
C3 C2 H2A 108.2
C1 C2 H2A 108.2
C3 C2 H2B 108.2
C1 C2 H2B 108.2
H2A C2 H2B 107.4
C4 C3 C2 127.1(6)
C4 C3 H3 116.4
C2 C3 H3 116.4
C3 C4 C5 129.1(6)
C3 C4 H4 115.4
C5 C4 H4 115.4
C4 C5 C6 114.6(5)
C4 C5 H5A 108.6
C6 C5 H5A 108.6
C4 C5 H5B 108.6
C6 C5 H5B 108.6
H5A C5 H5B 107.6
C5 C6 C7 114.9(4)
C5 C6 H6A 108.5
C7 C6 H6A 108.5
C5 C6 H6B 108.5
C7 C6 H6B 108.5
H6A C6 H6B 107.5
O1 C7 C8 101.8(4)
O1 C7 C6 111.8(4)
C8 C7 C6 117.4(5)
O1 C7 H15 108.5
C8 C7 H15 108.5
C6 C7 H15 108.5
C9 C8 C7 101.1(4)
C9 C8 C13 109.7(4)
C7 C8 C13 123.0(4)
C9 C8 H8 107.4
C7 C8 H8 107.4
C13 C8 H8 107.4
C10 C9 C8 111.7(4)
C10 C9 C1 120.8(4)
C8 C9 C1 102.4(4)
C10 C9 H9 107.1
C8 C9 H9 107.1
C1 C9 H9 107.1
C11 C10 C14 123.8(5)
C11 C10 C9 117.5(5)
C14 C10 C9 118.6(5)
C10 C11 C12 126.5(5)
C10 C11 H11 116.7
C12 C11 H11 116.7
C11 C12 C13 113.8(4)
C11 C12 H12A 108.8
C13 C12 H12A 108.8
C11 C12 H12B 108.8
C13 C12 H12B 108.8
H12A C12 H12B 107.7
C15 C13 C8 111.5(4)
C15 C13 C12 112.5(4)
C8 C13 C12 108.3(4)
C15 C13 H13 108.1
C8 C13 H13 108.1
C12 C13 H13 108.1
C10 C14 H14A 109.5
C10 C14 H14B 109.5
H14A C14 H14B 109.5
C10 C14 H14C 109.5
H14A C14 H14C 109.5
H14B C14 H14C 109.5
O2 C15 C13 107.6(4)
O2 C15 H15A 110.2
C13 C15 H15A 110.2
O2 C15 H15B 110.2
C13 C15 H15B 110.2
H15A C15 H15B 108.5
O3 C16 O2 125.9(5)
O3 C16 C17 123.2(5)
O2 C16 C17 110.9(4)
C18 C17 C22 120.7(5)
C18 C17 C16 124.0(4)
C22 C17 C16 115.3(5)
C17 C18 C19 118.4(5)
C17 C18 H18 120.8
C19 C18 H18 120.8
C18 C19 C20 122.7(5)
C18 C19 N1 119.4(4)
C20 C19 N1 117.8(5)
C21 C20 C19 116.4(5)
C21 C20 H20 121.8
C19 C20 H20 121.8
C20 C21 C22 123.7(5)
C20 C21 N2 118.7(5)
C22 C21 N2 117.5(5)
C21 C22 C17 118.1(5)
C21 C22 H22 121.0
C17 C22 H22 121.0
O5 N1 O4 124.3(5)
O5 N1 C19 117.6(4)
O4 N1 C19 118.1(4)
O7 N2 O6 125.3(4)
O7 N2 C21 117.7(4)
O6 N2 C21 117.0(5)
C7 O1 C1 110.0(4)
C16 O2 C15 115.1(4)

loop_
_geom_bond_atom_site_label_1
_geom_bond_atom_site_label_2
_geom_bond_distance
C1 O1 1.447(6)
C1 C2 1.524(8)
C1 C9 1.533(7)
C1 H1 0.9800
C2 C3 1.491(7)
C2 H2A 0.9700
C2 H2B 0.9700
C3 C4 1.329(8)
C3 H3 0.9300
C4 C5 1.492(9)
C4 H4 0.9300
C5 C6 1.545(7)
C5 H5A 0.9700
C5 H5B 0.9700
C6 C7 1.551(7)
C6 H6A 0.9700
C6 H6B 0.9700
C7 O1 1.437(5)
C7 C8 1.522(7)
C7 H15 0.9800
C8 C9 1.518(7)
C8 C13 1.524(6)
C8 H8 0.9800
C9 C10 1.514(7)
C9 H9 0.9800
C10 C11 1.323(8)
C10 C14 1.496(7)
C11 C12 1.511(7)
C11 H11 0.9300
C12 C13 1.536(7)
C12 H12A 0.9700
C12 H12B 0.9700
C13 C15 1.508(7)
C13 H13 0.9800
C14 H14A 0.9600
C14 H14B 0.9600
C14 H14C 0.9600
C15 O2 1.474(5)
C15 H15A 0.9700
C15 H15B 0.9700
C16 O3 1.186(6)
C16 O2 1.335(6)
C16 C17 1.516(7)
C17 C18 1.376(7)
C17 C22 1.393(6)
C18 C19 1.386(7)
C18 H18 0.9300
C19 C20 1.387(7)
C19 N1 1.471(6)
C20 C21 1.364(7)
C20 H20 0.9300
C21 C22 1.376(6)
C21 N2 1.488(6)
C22 H22 0.9300
N1 O5 1.226(5)
N1 O4 1.231(5)
N2 O7 1.217(6)
N2 O6 1.229(5)

loop_
_geom_torsion_atom_site_label_1
_geom_torsion_atom_site_label_2
_geom_torsion_atom_site_label_3
_geom_torsion_atom_site_label_4
_geom_torsion
O1 C1 C2 C3 -79.0(6)
C9 C1 C2 C3 39.6(7)
C1 C2 C3 C4 55.3(9)
C2 C3 C4 C5 0.5(11)
C3 C4 C5 C6 -81.9(8)
C4 C5 C6 C7 85.2(7)
C5 C6 C7 O1 -0.6(7)
C5 C6 C7 C8 -117.7(5)
O1 C7 C8 C9 -43.5(5)
C6 C7 C8 C9 78.9(5)
O1 C7 C8 C13 -165.9(5)
C6 C7 C8 C13 -43.6(7)
C7 C8 C9 C10 169.8(4)
C13 C8 C9 C10 -59.0(5)
C7 C8 C9 C1 39.1(5)
C13 C8 C9 C1 170.3(4)
O1 C1 C9 C10 -145.7(4)
C2 C1 C9 C10 93.4(6)
O1 C1 C9 C8 -20.8(5)
C2 C1 C9 C8 -141.8(5)
C8 C9 C10 C11 28.9(7)
C1 C9 C10 C11 149.3(5)
C8 C9 C10 C14 -154.3(4)
C1 C9 C10 C14 -33.9(7)
C14 C10 C11 C12 179.5(5)
C9 C10 C11 C12 -3.8(9)
C10 C11 C12 C13 8.3(8)
C9 C8 C13 C15 -173.5(4)
C7 C8 C13 C15 -55.0(6)
C9 C8 C13 C12 62.2(5)
C7 C8 C13 C12 -179.4(5)
C11 C12 C13 C15 -160.4(4)
C11 C12 C13 C8 -36.6(6)
C8 C13 C15 O2 168.6(4)
C12 C13 C15 O2 -69.5(5)
O3 C16 C17 C18 -170.7(5)
O2 C16 C17 C18 10.4(7)
O3 C16 C17 C22 8.6(7)
O2 C16 C17 C22 -170.4(4)
C22 C17 C18 C19 -0.5(7)
C16 C17 C18 C19 178.7(5)
C17 C18 C19 C20 0.3(7)
C17 C18 C19 N1 -175.7(4)
C18 C19 C20 C21 -0.4(7)
N1 C19 C20 C21 175.7(4)
C19 C20 C21 C22 0.6(7)
C19 C20 C21 N2 -176.6(4)
C20 C21 C22 C17 -0.7(7)
N2 C21 C22 C17 176.5(4)
C18 C17 C22 C21 0.6(7)
C16 C17 C22 C21 -178.6(4)
C18 C19 N1 O5 -173.8(5)
C20 C19 N1 O5 10.0(6)
C18 C19 N1 O4 6.2(7)
C20 C19 N1 O4 -170.0(5)
C20 C21 N2 O7 174.2(4)
C22 C21 N2 O7 -3.1(7)
C20 C21 N2 O6 -4.0(7)
C22 C21 N2 O6 178.6(4)
C8 C7 O1 C1 31.8(5)
C6 C7 O1 C1 -94.3(5)
C2 C1 O1 C7 118.0(5)
C9 C1 O1 C7 -7.0(5)
O3 C16 O2 C15 -10.7(8)
C17 C16 O2 C15 168.3(4)
C13 C15 O2 C16 -147.6(4)
